data_7036972
loop_
_publ_author_name
'Pascualini, M. E.'
'Stoian, S. A.'
'Ozarowski, A.'
'Di Russo, N. V.'
'Thuijs, A. E.'
'Abboud, K. A.'
'Christou, G.'
'Veige, A. S.'

_publ_section_title
;
 Synthesis and characterization of a family of M(2+) complexes supported
 by a trianionic ONO(3-) pincer-type ligand: towards the stabilization of
 high-spin square-planar complexes.
;
_journal_issue 46
_journal_name_full 'Dalton transactions (Cambridge, England : 2003)'
_journal_page_first 20207
_journal_page_last 20215
_journal_paper_doi 10.1039/c5dt03960f
_journal_volume 44
_journal_year 2015
_chemical_formula_sum 'C60 H74 Cl2 F24 Li4 Mn2 N2 O14'
_chemical_formula_weight 1711.75
_space_group_crystal_system triclinic
_space_group_IT_number 2
_space_group_name_Hall '-P 1'
_space_group_name_H-M_alt 'P -1'
_symmetry_space_group_name_Hall '-P 1'
_symmetry_space_group_name_H-M 'P -1'
_atom_sites_solution_hydrogens geom
_audit_creation_method SHELXL-2013
_audit_update_record
;
2015-08-27 deposited with the CCDC.
2015-10-29 downloaded from the CCDC.
;
_cell_angle_alpha 66.5970(11)
_cell_angle_beta 72.1457(11)
_cell_angle_gamma 63.4597(10)
_cell_formula_units_Z 1
_cell_length_a 11.7492(6)
_cell_length_b 12.6849(7)
_cell_length_c 15.5600(8)
_cell_measurement_reflns_used 9658
_cell_measurement_temperature 100(2)
_cell_measurement_theta_max 28.0
_cell_measurement_theta_min 2.0
_cell_volume 1880.28(17)
_computing_cell_refinement 'Bruker APEX2'
_computing_data_collection 'Bruker APEX2 (Bruker, 2008)'
_computing_data_reduction 'Bruker SAINT (Bruker, 2008)'
_computing_molecular_graphics 'SHELXL-2013 (Sheldrick, 2013)'
_computing_publication_material 'SHELXL-2013 (Sheldrick, 2013)'
_computing_structure_refinement 'SHELXL-2013 (Sheldrick, 2013)'
_computing_structure_solution 'SHELXL-2013 (Sheldrick, 2013)'
_diffrn_ambient_temperature 100(2)
_diffrn_measured_fraction_theta_full 1.000
_diffrn_measured_fraction_theta_max 1.000
_diffrn_measurement_device_type 'Bruker APEX-II DUO'
_diffrn_measurement_method 'phi and omega scans'
_diffrn_radiation_type MoK\a
_diffrn_radiation_wavelength 0.71073
_diffrn_reflns_av_R_equivalents 0.0331
_diffrn_reflns_av_unetI/netI 0.0418
_diffrn_reflns_laue_measured_fraction_full 1.000
_diffrn_reflns_laue_measured_fraction_max 1.000
_diffrn_reflns_limit_h_max 13
_diffrn_reflns_limit_h_min -15
_diffrn_reflns_limit_k_max 16
_diffrn_reflns_limit_k_min -16
_diffrn_reflns_limit_l_max 20
_diffrn_reflns_limit_l_min -20
_diffrn_reflns_number 30339
_diffrn_reflns_point_group_measured_fraction_full 1.000
_diffrn_reflns_point_group_measured_fraction_max 1.000
_diffrn_reflns_theta_full 25.242
_diffrn_reflns_theta_max 27.500
_diffrn_reflns_theta_min 1.444
_diffrn_source 'fine-focus sealed tube'
_exptl_absorpt_coefficient_mu 0.525
_exptl_absorpt_correction_T_max 0.9877
_exptl_absorpt_correction_T_min 0.9425
_exptl_absorpt_correction_type analytical
_exptl_absorpt_process_details 'based on measured indexed crystal faces, Bruker SHELXTL  v6.14 (Bruker 2008)'
_exptl_crystal_colour yellow
_exptl_crystal_density_diffrn 1.512
_exptl_crystal_description plates
_exptl_crystal_F_000 872
_exptl_crystal_size_max 0.140
_exptl_crystal_size_mid 0.132
_exptl_crystal_size_min 0.031
_refine_diff_density_max 0.552
_refine_diff_density_min -0.435
_refine_diff_density_rms 0.056
_refine_ls_extinction_method none
_refine_ls_goodness_of_fit_ref 0.975
_refine_ls_hydrogen_treatment constr
_refine_ls_matrix_type full
_refine_ls_number_parameters 494
_refine_ls_number_reflns 8637
_refine_ls_number_restraints 0
_refine_ls_restrained_S_all 0.975
_refine_ls_R_factor_all 0.0482
_refine_ls_R_factor_gt 0.0320
_refine_ls_shift/su_max 0.003
_refine_ls_shift/su_mean 0.000
_refine_ls_structure_factor_coef Fsqd
_refine_ls_weighting_details 'w=1/[\s^2^(Fo^2^)+(0.0444P)^2^] where P=(Fo^2^+2Fc^2^)/3'
_refine_ls_weighting_scheme calc
_refine_ls_wR_factor_gt 0.0758
_refine_ls_wR_factor_ref 0.0798
_reflns_Friedel_coverage 0.000
_reflns_number_gt 6608
_reflns_number_total 8637
_reflns_threshold_expression 'I > 2\s(I)'
_cod_data_source_file c5dt03960f2.cif
_cod_data_source_block pasc30
_cod_depositor_comments 'Adding full bibliography for 7036971--7036973.cif.'
_cod_database_code 7036972
_shelx_space_group_comment
; 
The symmetry employed for this shelxl refinement is uniquely defined 
by the following loop, which should always be used as a source of 
symmetry information in preference to the above space-group names. 
They are only intended as comments. 
;
_shelx_estimated_absorpt_t_min 0.930
_shelx_estimated_absorpt_t_max 0.984
_shelxl_version_number 2013-3

loop_
_space_group_symop_operation_xyz
'x, y, z'
'-x, -y, -z'

loop_
_atom_site_label
_atom_site_type_symbol
_atom_site_fract_x
_atom_site_fract_y
_atom_site_fract_z
_atom_site_U_iso_or_equiv
_atom_site_adp_type
_atom_site_occupancy
_atom_site_site_symmetry_order
_atom_site_calc_flag
_atom_site_refinement_flags_posn
_atom_site_refinement_flags_adp
Mn1 Mn -0.02683(2) 0.01768(2) -0.22231(2) 0.01241(7) Uani 1 1 d . .
Li1 Li 0.1683(3) -0.1657(3) -0.3288(2) 0.0206(6) Uani 1 1 d . .
Li2 Li 0.0766(3) 0.2293(3) -0.3075(2) 0.0223(7) Uani 1 1 d . .
Cl1 Cl 0.17053(4) 0.03225(4) -0.34274(3) 0.01918(10) Uani 1 1 d . .
F1 F -0.09879(11) -0.20922(10) -0.05466(7) 0.0303(3) Uani 1 1 d . .
F2 F -0.13216(11) -0.3526(1) -0.07122(8) 0.0364(3) Uani 1 1 d . .
F3 F 0.0608(1) -0.36079(10) -0.09350(8) 0.0360(3) Uani 1 1 d . .
F4 F -0.02559(10) -0.24639(10) -0.36158(8) 0.0290(3) Uani 1 1 d . .
F5 F -0.04797(10) -0.39766(9) -0.23753(9) 0.0335(3) Uani 1 1 d . .
F6 F 0.12166(10) -0.35583(10) -0.27402(9) 0.0311(3) Uani 1 1 d . .
F7 F -0.24452(10) 0.24765(9) -0.34836(7) 0.0252(2) Uani 1 1 d . .
F8 F -0.3705(1) 0.41906(10) -0.32097(8) 0.0324(3) Uani 1 1 d . .
F9 F -0.17824(11) 0.39648(10) -0.39587(7) 0.0279(3) Uani 1 1 d . .
F10 F -0.27653(9) 0.50633(8) -0.23489(7) 0.0213(2) Uani 1 1 d . .
F11 F -0.15568(9) 0.36842(9) -0.12966(7) 0.0207(2) Uani 1 1 d . .
F12 F -0.07426(9) 0.41554(9) -0.27678(7) 0.0199(2) Uani 1 1 d . .
O1 O 0.01093(10) -0.14237(10) -0.24762(8) 0.0138(2) Uani 1 1 d . .
O2 O -0.07442(10) 0.20056(10) -0.23609(8) 0.0141(2) Uani 1 1 d . .
O3 O 0.23684(11) -0.16787(11) -0.46257(8) 0.0222(3) Uani 1 1 d . .
O4 O 0.33955(11) -0.29143(11) -0.30312(9) 0.0209(3) Uani 1 1 d . .
O5 O 0.20884(12) 0.24788(11) -0.26312(8) 0.0218(3) Uani 1 1 d . .
O6 O 0.13540(12) 0.33472(11) -0.43287(8) 0.0214(3) Uani 1 1 d . .
O7 O 0.07392(12) -0.05902(12) -0.10161(8) 0.0241(3) Uani 1 1 d . .
N1 N -0.21824(12) 0.04036(12) -0.17718(9) 0.0126(3) Uani 1 1 d . .
C1 C -0.06898(15) -0.20803(14) -0.21376(12) 0.0147(3) Uani 1 1 d . .
C2 C -0.21165(15) -0.12829(14) -0.22493(11) 0.0130(3) Uani 1 1 d . .
C3 C -0.27657(15) -0.01173(14) -0.20579(11) 0.0125(3) Uani 1 1 d . .
C4 C -0.40495(15) 0.05505(15) -0.22466(11) 0.0153(3) Uani 1 1 d . .
H4A H -0.4501 0.1336 -0.2144 0.018 Uiso 1 1 calc R U
C5 C -0.46787(16) 0.01218(16) -0.25711(12) 0.0185(4) Uani 1 1 d . .
H5A H -0.5541 0.0611 -0.2683 0.022 Uiso 1 1 calc R U
C6 C -0.40603(16) -0.10214(17) -0.27350(12) 0.0196(4) Uani 1 1 d . .
C7 C -0.28007(16) -0.16901(15) -0.25625(12) 0.0170(4) Uani 1 1 d . .
H7A H -0.2373 -0.2477 -0.2664 0.020 Uiso 1 1 calc R U
C8 C -0.00785(17) -0.30289(16) -0.27114(15) 0.0232(4) Uani 1 1 d . .
C9 C -0.05994(17) -0.28335(16) -0.10789(13) 0.0215(4) Uani 1 1 d . .
C10 C -0.47100(19) -0.1517(2) -0.31005(17) 0.0335(5) Uani 1 1 d . .
H10A H -0.4506 -0.2401 -0.2762 0.050 Uiso 1 1 calc R U
H10B H -0.4401 -0.1399 -0.3780 0.050 Uiso 1 1 calc R U
H10C H -0.5645 -0.1072 -0.2997 0.050 Uiso 1 1 calc R U
C11 C -0.19691(15) 0.28797(14) -0.22830(11) 0.0128(3) Uani 1 1 d . .
C12 C -0.29578(15) 0.24268(14) -0.14648(11) 0.0123(3) Uani 1 1 d . .
C13 C -0.30015(15) 0.12496(15) -0.12671(11) 0.0131(3) Uani 1 1 d . .
C14 C -0.39052(15) 0.09056(15) -0.04821(12) 0.0156(3) Uani 1 1 d . .
H14A H -0.3908 0.0098 -0.0302 0.019 Uiso 1 1 calc R U
C15 C -0.47800(16) 0.16872(16) 0.00314(12) 0.0173(4) Uani 1 1 d . .
H15A H -0.5381 0.1419 0.0543 0.021 Uiso 1 1 calc R U
C16 C -0.47905(16) 0.28724(16) -0.01942(12) 0.0172(4) Uani 1 1 d . .
C17 C -0.38660(15) 0.32012(15) -0.09309(11) 0.0140(3) Uani 1 1 d . .
H17A H -0.3849 0.3997 -0.1081 0.017 Uiso 1 1 calc R U
C18 C -0.24848(16) 0.33792(15) -0.32316(12) 0.0175(4) Uani 1 1 d . .
C19 C -0.17834(16) 0.39558(15) -0.21652(12) 0.0162(4) Uani 1 1 d . .
C20 C -0.57478(18) 0.37435(17) 0.03583(14) 0.0258(4) Uani 1 1 d . .
H20A H -0.6003 0.4594 -0.0070 0.039 Uiso 1 1 calc R U
H20B H -0.5353 0.3680 0.0856 0.039 Uiso 1 1 calc R U
H20C H -0.6510 0.3522 0.0648 0.039 Uiso 1 1 calc R U
C21 C 0.37135(17) -0.20173(18) -0.46950(13) 0.0262(4) Uani 1 1 d . .
H21A H 0.3887 -0.1345 -0.4653 0.031 Uiso 1 1 calc R U
H21B H 0.4173 -0.2175 -0.5308 0.031 Uiso 1 1 calc R U
C22 C 0.41576(18) -0.31726(18) -0.38845(13) 0.0266(4) Uani 1 1 d . .
H22A H 0.4049 -0.3862 -0.3956 0.032 Uiso 1 1 calc R U
H22B H 0.5080 -0.3413 -0.3872 0.032 Uiso 1 1 calc R U
C23 C 0.1856(2) -0.06199(18) -0.53979(13) 0.0302(5) Uani 1 1 d . .
H23A H 0.0988 -0.0527 -0.5413 0.045 Uiso 1 1 calc R U
H23B H 0.2412 -0.0730 -0.5996 0.045 Uiso 1 1 calc R U
H23C H 0.1816 0.0122 -0.5314 0.045 Uiso 1 1 calc R U
C24 C 0.37167(18) -0.39600(18) -0.22110(13) 0.0275(4) Uani 1 1 d . .
H24A H 0.3117 -0.3761 -0.1650 0.041 Uiso 1 1 calc R U
H24B H 0.4598 -0.4175 -0.2132 0.041 Uiso 1 1 calc R U
H24C H 0.3656 -0.4663 -0.2287 0.041 Uiso 1 1 calc R U
C25 C 0.26121(18) 0.31956(18) -0.42881(13) 0.0267(4) Uani 1 1 d . .
H25A H 0.2894 0.3820 -0.4830 0.032 Uiso 1 1 calc R U
H25B H 0.3232 0.2361 -0.4315 0.032 Uiso 1 1 calc R U
C26 C 0.25554(18) 0.33589(18) -0.33711(14) 0.0267(4) Uani 1 1 d . .
H26A H 0.3423 0.3220 -0.3297 0.032 Uiso 1 1 calc R U
H26B H 0.1972 0.4208 -0.3358 0.032 Uiso 1 1 calc R U
C27 C 0.1279(2) 0.32414(19) -0.51907(13) 0.0299(5) Uani 1 1 d . .
H27A H 0.0402 0.3331 -0.5178 0.045 Uiso 1 1 calc R U
H27B H 0.1886 0.2429 -0.5253 0.045 Uiso 1 1 calc R U
H27C H 0.1499 0.3892 -0.5731 0.045 Uiso 1 1 calc R U
C28 C 0.2027(2) 0.2526(2) -0.17126(14) 0.0365(5) Uani 1 1 d . .
H28A H 0.1759 0.1867 -0.1223 0.055 Uiso 1 1 calc R U
H28B H 0.1401 0.3331 -0.1646 0.055 Uiso 1 1 calc R U
H28C H 0.2877 0.2413 -0.1640 0.055 Uiso 1 1 calc R U
C29 C 0.20471(17) -0.14242(19) -0.09572(14) 0.0300(5) Uani 1 1 d . .
H29A H 0.2441 -0.1168 -0.0642 0.045 Uiso 1 1 calc R U
H29B H 0.2526 -0.1412 -0.1597 0.045 Uiso 1 1 calc R U
H29C H 0.2070 -0.2264 -0.0592 0.045 Uiso 1 1 calc R U
C30 C -0.00398(19) -0.05047(18) -0.01094(13) 0.0270(4) Uani 1 1 d . .
H30A H 0.0276 -0.1301 0.0390 0.032 Uiso 1 1 calc R U
H30B H -0.0946 -0.0320 -0.0129 0.032 Uiso 1 1 calc R U

loop_
_atom_site_aniso_label
_atom_site_aniso_U_11
_atom_site_aniso_U_22
_atom_site_aniso_U_33
_atom_site_aniso_U_23
_atom_site_aniso_U_13
_atom_site_aniso_U_12
Mn1 0.01061(12) 0.01111(12) 0.01642(13) -0.00642(10) -0.00028(9) -0.00408(9)
Li1 0.0174(15) 0.0188(15) 0.0229(16) -0.0092(12) -0.0005(12) -0.0036(12)
Li2 0.0204(16) 0.0232(16) 0.0239(16) -0.0089(13) 0.0021(12) -0.0107(13)
Cl1 0.0179(2) 0.0163(2) 0.0223(2) -0.00996(17) 0.00625(16) -0.00801(16)
F1 0.0435(7) 0.0276(6) 0.0156(5) -0.0030(5) -0.0046(5) -0.0128(5)
F2 0.0419(7) 0.0307(6) 0.0368(7) 0.0082(5) -0.0104(5) -0.0269(6)
F3 0.0257(6) 0.0294(6) 0.0386(7) 0.0027(5) -0.0166(5) -0.0020(5)
F4 0.0248(6) 0.0378(7) 0.0329(6) -0.0262(5) 0.0000(5) -0.0083(5)
F5 0.0262(6) 0.0173(6) 0.0664(8) -0.0210(6) -0.0104(6) -0.0069(5)
F6 0.0143(5) 0.0258(6) 0.0608(8) -0.0300(6) -0.0058(5) 0.0007(4)
F7 0.0408(7) 0.0224(6) 0.0186(5) -0.0068(4) -0.0076(5) -0.0147(5)
F8 0.0229(6) 0.0333(6) 0.0276(6) -0.0106(5) -0.0108(5) 0.0062(5)
F9 0.0397(7) 0.0278(6) 0.0156(5) -0.0003(4) 0.0001(5) -0.0205(5)
F10 0.0202(5) 0.0105(5) 0.0277(6) -0.0081(4) 0.0031(4) -0.0035(4)
F11 0.0251(5) 0.0237(5) 0.0204(5) -0.0108(4) 0.0004(4) -0.0141(4)
F12 0.0187(5) 0.0163(5) 0.0256(6) -0.0097(4) 0.0064(4) -0.0108(4)
O1 0.0124(6) 0.0122(6) 0.0190(6) -0.0073(5) 0.0001(5) -0.0059(4)
O2 0.0107(6) 0.0113(5) 0.0193(6) -0.0073(5) 0.0015(4) -0.0034(4)
O3 0.0212(7) 0.0233(7) 0.0189(7) -0.0076(5) -0.0007(5) -0.0063(5)
O4 0.0175(6) 0.0193(6) 0.0221(7) -0.0068(5) -0.0018(5) -0.0039(5)
O5 0.0215(7) 0.0272(7) 0.0195(7) -0.0091(5) 0.0006(5) -0.0120(5)
O6 0.0229(7) 0.0234(7) 0.0187(6) -0.0079(5) 0.0003(5) -0.0103(5)
O7 0.0198(7) 0.0301(7) 0.0175(6) -0.0113(6) -0.0033(5) -0.0015(5)
N1 0.0116(7) 0.0115(7) 0.0157(7) -0.0066(5) 0.0002(5) -0.0045(5)
C1 0.0137(8) 0.0112(8) 0.0210(9) -0.0072(7) -0.0029(7) -0.0042(6)
C2 0.0118(8) 0.0127(8) 0.0137(8) -0.0048(6) 0.0002(6) -0.0047(6)
C3 0.0143(8) 0.0138(8) 0.0098(8) -0.0032(6) 0.0006(6) -0.0075(6)
C4 0.0126(8) 0.0149(8) 0.0164(9) -0.0065(7) 0.0001(6) -0.0035(6)
C5 0.0115(8) 0.0216(9) 0.0206(9) -0.0072(7) -0.0029(7) -0.0038(7)
C6 0.0158(9) 0.0258(10) 0.0229(9) -0.0120(8) -0.0017(7) -0.0094(7)
C7 0.0172(9) 0.0159(8) 0.0205(9) -0.0083(7) -0.0010(7) -0.0072(7)
C8 0.0131(9) 0.0186(9) 0.0430(12) -0.0165(8) -0.0048(8) -0.0038(7)
C9 0.0204(9) 0.0161(9) 0.0262(10) -0.0012(7) -0.0060(8) -0.0083(7)
C10 0.0223(10) 0.0384(12) 0.0528(14) -0.0266(11) -0.0110(9) -0.0081(9)
C11 0.0127(8) 0.0104(8) 0.0147(8) -0.0059(6) 0.0005(6) -0.0036(6)
C12 0.0105(8) 0.0132(8) 0.0129(8) -0.0050(6) -0.0009(6) -0.0039(6)
C13 0.0104(8) 0.0154(8) 0.0144(8) -0.0067(7) -0.0022(6) -0.0037(6)
C14 0.0171(8) 0.0147(8) 0.0174(9) -0.0060(7) -0.0007(7) -0.0082(7)
C15 0.0153(9) 0.0228(9) 0.0163(9) -0.0089(7) 0.0035(7) -0.0106(7)
C16 0.0146(8) 0.0200(9) 0.0191(9) -0.0117(7) 0.0017(7) -0.0062(7)
C17 0.0145(8) 0.0126(8) 0.0161(8) -0.0063(7) -0.0014(6) -0.0049(6)
C18 0.0186(9) 0.0133(8) 0.0176(9) -0.0051(7) 0.0001(7) -0.0049(7)
C19 0.0148(8) 0.0131(8) 0.0188(9) -0.0062(7) 0.0027(7) -0.0059(7)
C20 0.025(1) 0.0263(10) 0.0293(11) -0.0188(8) 0.0124(8) -0.0141(8)
C21 0.0208(10) 0.0299(10) 0.0241(10) -0.0121(8) 0.0053(8) -0.0086(8)
C22 0.0178(9) 0.0277(10) 0.0273(10) -0.0147(8) 0.0020(8) -0.0005(8)
C23 0.0342(11) 0.0293(11) 0.0182(10) -0.0062(8) -0.0046(8) -0.0049(9)
C24 0.0226(10) 0.0253(10) 0.0271(11) -0.0040(8) -0.0075(8) -0.0037(8)
C25 0.0223(10) 0.0289(10) 0.0247(10) -0.0037(8) 0.0041(8) -0.0150(8)
C26 0.0233(10) 0.0271(10) 0.0339(11) -0.0085(9) -0.0017(8) -0.0154(8)
C27 0.0416(12) 0.0316(11) 0.0171(10) -0.0064(8) -0.0005(9) -0.0176(9)
C28 0.0343(12) 0.0556(15) 0.0264(11) -0.0199(10) -0.0013(9) -0.0182(11)
C29 0.020(1) 0.0358(11) 0.0276(11) -0.0141(9) -0.0080(8) 0.0016(8)
C30 0.0272(10) 0.0292(11) 0.0242(10) -0.0079(8) -0.0033(8) -0.0108(8)

loop_
_atom_type_symbol
_atom_type_description
_atom_type_scat_dispersion_real
_atom_type_scat_dispersion_imag
_atom_type_scat_source
C C 0.0033 0.0016 'International Tables Vol C Tables 4.2.6.8 and 6.1.1.4'
H H 0.0000 0.0000 'International Tables Vol C Tables 4.2.6.8 and 6.1.1.4'
Li Li -0.0003 0.0001 'International Tables Vol C Tables 4.2.6.8 and 6.1.1.4'
N N 0.0061 0.0033 'International Tables Vol C Tables 4.2.6.8 and 6.1.1.4'
O O 0.0106 0.0060 'International Tables Vol C Tables 4.2.6.8 and 6.1.1.4'
F F 0.0171 0.0103 'International Tables Vol C Tables 4.2.6.8 and 6.1.1.4'
Cl Cl 0.1484 0.1585 'International Tables Vol C Tables 4.2.6.8 and 6.1.1.4'
Mn Mn 0.3368 0.7283 'International Tables Vol C Tables 4.2.6.8 and 6.1.1.4'

loop_
_geom_angle_atom_site_label_1
_geom_angle_atom_site_label_2
_geom_angle_atom_site_label_3
_geom_angle
_geom_angle_site_symmetry_1
_geom_angle_site_symmetry_3
O1 Mn1 N1 90.08(5) . .
O1 Mn1 O2 163.69(5) . .
N1 Mn1 O2 89.71(5) . .
O1 Mn1 O7 99.74(5) . .
N1 Mn1 O7 110.72(5) . .
O2 Mn1 O7 95.58(5) . .
O1 Mn1 Cl1 86.99(3) . .
N1 Mn1 Cl1 155.63(4) . .
O2 Mn1 Cl1 86.50(3) . .
O7 Mn1 Cl1 93.62(4) . .
O1 Mn1 Li1 36.42(6) . .
N1 Mn1 Li1 124.33(7) . .
O2 Mn1 Li1 136.18(6) . .
O7 Mn1 Li1 96.34(7) . .
Cl1 Mn1 Li1 50.79(6) . .
O1 Mn1 Li2 137.13(6) . .
N1 Mn1 Li2 125.10(7) . .
O2 Mn1 Li2 36.59(6) . .
O7 Mn1 Li2 90.30(7) . .
Cl1 Mn1 Li2 50.63(6) . .
Li1 Mn1 Li2 101.38(8) . .
O1 Li1 O4 128.92(17) . .
O1 Li1 O3 137.95(17) . .
O4 Li1 O3 84.69(12) . .
O1 Li1 Cl1 93.57(12) . .
O4 Li1 Cl1 106.87(13) . .
O3 Li1 Cl1 99.89(12) . .
O1 Li1 F6 71.12(10) . .
O4 Li1 F6 80.01(11) . .
O3 Li1 F6 95.39(12) . .
Cl1 Li1 F6 163.71(14) . .
O1 Li1 C21 168.42(17) . .
O4 Li1 C21 58.24(9) . .
O3 Li1 C21 30.75(7) . .
Cl1 Li1 C21 92.25(10) . .
F6 Li1 C21 103.81(11) . .
O1 Li1 C22 151.38(15) . .
O4 Li1 C22 28.73(7) . .
O3 Li1 C22 55.96(9) . .
Cl1 Li1 C22 109.47(11) . .
F6 Li1 C22 83.79(10) . .
C21 Li1 C22 31.73(6) . .
O1 Li1 Mn1 40.70(7) . .
O4 Li1 Mn1 130.05(14) . .
O3 Li1 Mn1 138.32(13) . .
Cl1 Li1 Mn1 53.11(6) . .
F6 Li1 Mn1 111.05(10) . .
C21 Li1 Mn1 145.03(12) . .
C22 Li1 Mn1 154.03(12) . .
O2 Li2 O6 139.80(18) . .
O2 Li2 O5 128.34(17) . .
O6 Li2 O5 83.68(12) . .
O2 Li2 F12 72.52(10) . .
O6 Li2 F12 86.87(12) . .
O5 Li2 F12 88.44(12) . .
O2 Li2 Cl1 92.51(12) . .
O6 Li2 Cl1 98.82(12) . .
O5 Li2 Cl1 109.35(13) . .
F12 Li2 Cl1 161.75(14) . .
O2 Li2 C25 167.96(17) . .
O6 Li2 C25 29.79(7) . .
O5 Li2 C25 56.54(9) . .
F12 Li2 C25 97.68(11) . .
Cl1 Li2 C25 95.69(11) . .
O2 Li2 Mn1 40.67(7) . .
O6 Li2 Mn1 140.65(14) . .
O5 Li2 Mn1 128.06(14) . .
F12 Li2 Mn1 113.19(11) . .
Cl1 Li2 Mn1 52.65(6) . .
C25 Li2 Mn1 148.34(12) . .
Li1 Cl1 Li2 152.69(10) . .
Li1 Cl1 Mn1 76.10(7) . .
Li2 Cl1 Mn1 76.72(7) . .
C8 F6 Li1 98.71(11) . .
C19 F12 Li2 109.59(11) . .
C1 O1 Li1 131.44(13) . .
C1 O1 Mn1 125.61(9) . .
Li1 O1 Mn1 102.88(10) . .
C11 O2 Li2 126.83(13) . .
C11 O2 Mn1 126.14(9) . .
Li2 O2 Mn1 102.74(10) . .
C21 O3 C23 111.63(14) . .
C21 O3 Li1 103.37(13) . .
C23 O3 Li1 120.75(14) . .
C22 O4 C24 112.53(14) . .
C22 O4 Li1 109.64(14) . .
C24 O4 Li1 128.27(14) . .
C26 O5 C28 112.18(14) . .
C26 O5 Li2 108.78(13) . .
C28 O5 Li2 127.01(14) . .
C25 O6 C27 112.54(14) . .
C25 O6 Li2 105.84(13) . .
C27 O6 Li2 120.27(14) . .
C29 O7 C30 113.87(14) . .
C29 O7 Mn1 127.20(11) . .
C30 O7 Mn1 117.17(10) . .
C3 N1 C13 116.55(13) . .
C3 N1 Mn1 122.51(10) . .
C13 N1 Mn1 120.31(10) . .
O1 C1 C2 114.64(13) . .
O1 C1 C9 109.78(13) . .
C2 C1 C9 109.30(13) . .
O1 C1 C8 103.72(13) . .
C2 C1 C8 111.72(13) . .
C9 C1 C8 107.35(14) . .
C7 C2 C3 118.44(14) . .
C7 C2 C1 119.53(14) . .
C3 C2 C1 122.02(14) . .
N1 C3 C4 120.01(14) . .
N1 C3 C2 123.92(14) . .
C4 C3 C2 115.91(14) . .
C5 C4 C3 123.61(15) . .
C5 C4 H4A 118.2 . .
C3 C4 H4A 118.2 . .
C4 C5 C6 120.50(15) . .
C4 C5 H5A 119.8 . .
C6 C5 H5A 119.8 . .
C7 C6 C5 117.08(15) . .
C7 C6 C10 120.80(16) . .
C5 C6 C10 122.11(16) . .
C6 C7 C2 124.41(16) . .
C6 C7 H7A 117.8 . .
C2 C7 H7A 117.8 . .
F4 C8 F5 107.82(14) . .
F4 C8 F6 105.27(15) . .
F5 C8 F6 105.22(14) . .
F4 C8 C1 111.10(14) . .
F5 C8 C1 116.30(15) . .
F6 C8 C1 110.42(14) . .
F1 C9 F2 106.76(15) . .
F1 C9 F3 106.21(14) . .
F2 C9 F3 106.44(14) . .
F1 C9 C1 111.37(14) . .
F2 C9 C1 112.95(14) . .
F3 C9 C1 112.66(14) . .
C6 C10 H10A 109.5 . .
C6 C10 H10B 109.5 . .
H10A C10 H10B 109.5 . .
C6 C10 H10C 109.5 . .
H10A C10 H10C 109.5 . .
H10B C10 H10C 109.5 . .
O2 C11 C12 115.29(13) . .
O2 C11 C18 109.08(13) . .
C12 C11 C18 108.55(13) . .
O2 C11 C19 104.19(12) . .
C12 C11 C19 111.83(13) . .
C18 C11 C19 107.61(13) . .
C17 C12 C13 118.61(14) . .
C17 C12 C11 120.14(14) . .
C13 C12 C11 121.19(14) . .
N1 C13 C14 118.81(14) . .
N1 C13 C12 124.48(14) . .
C14 C13 C12 116.66(14) . .
C15 C14 C13 123.04(15) . .
C15 C14 H14A 118.5 . .
C13 C14 H14A 118.5 . .
C14 C15 C16 120.44(15) . .
C14 C15 H15A 119.8 . .
C16 C15 H15A 119.8 . .
C17 C16 C15 117.24(15) . .
C17 C16 C20 121.62(15) . .
C15 C16 C20 121.11(15) . .
C16 C17 C12 123.78(15) . .
C16 C17 H17A 118.1 . .
C12 C17 H17A 118.1 . .
F7 C18 F8 106.53(14) . .
F7 C18 F9 105.92(13) . .
F8 C18 F9 106.05(13) . .
F7 C18 C11 112.00(13) . .
F8 C18 C11 113.63(13) . .
F9 C18 C11 112.16(13) . .
F11 C19 F10 107.46(13) . .
F11 C19 F12 105.85(13) . .
F10 C19 F12 105.18(12) . .
F11 C19 C11 111.90(13) . .
F10 C19 C11 115.62(13) . .
F12 C19 C11 110.19(13) . .
C16 C20 H20A 109.5 . .
C16 C20 H20B 109.5 . .
H20A C20 H20B 109.5 . .
C16 C20 H20C 109.5 . .
H20A C20 H20C 109.5 . .
H20B C20 H20C 109.5 . .
O3 C21 C22 106.99(15) . .
O3 C21 Li1 45.88(10) . .
C22 C21 Li1 77.25(12) . .
O3 C21 H21A 110.3 . .
C22 C21 H21A 110.3 . .
Li1 C21 H21A 89.5 . .
O3 C21 H21B 110.3 . .
C22 C21 H21B 110.3 . .
Li1 C21 H21B 155.3 . .
H21A C21 H21B 108.6 . .
O4 C22 C21 107.60(14) . .
O4 C22 Li1 41.63(9) . .
C21 C22 Li1 71.02(11) . .
O4 C22 H22A 110.2 . .
C21 C22 H22A 110.2 . .
Li1 C22 H22A 105.4 . .
O4 C22 H22B 110.2 . .
C21 C22 H22B 110.2 . .
Li1 C22 H22B 142.8 . .
H22A C22 H22B 108.5 . .
O3 C23 H23A 109.5 . .
O3 C23 H23B 109.5 . .
H23A C23 H23B 109.5 . .
O3 C23 H23C 109.5 . .
H23A C23 H23C 109.5 . .
H23B C23 H23C 109.5 . .
O4 C24 H24A 109.5 . .
O4 C24 H24B 109.5 . .
H24A C24 H24B 109.5 . .
O4 C24 H24C 109.5 . .
H24A C24 H24C 109.5 . .
H24B C24 H24C 109.5 . .
O6 C25 C26 107.37(14) . .
O6 C25 Li2 44.37(10) . .
C26 C25 Li2 76.63(11) . .
O6 C25 H25A 110.2 . .
C26 C25 H25A 110.2 . .
Li2 C25 H25A 152.8 . .
O6 C25 H25B 110.2 . .
C26 C25 H25B 110.2 . .
Li2 C25 H25B 92.5 . .
H25A C25 H25B 108.5 . .
O5 C26 C25 107.20(14) . .
O5 C26 H26A 110.3 . .
C25 C26 H26A 110.3 . .
O5 C26 H26B 110.3 . .
C25 C26 H26B 110.3 . .
H26A C26 H26B 108.5 . .
O6 C27 H27A 109.5 . .
O6 C27 H27B 109.5 . .
H27A C27 H27B 109.5 . .
O6 C27 H27C 109.5 . .
H27A C27 H27C 109.5 . .
H27B C27 H27C 109.5 . .
O5 C28 H28A 109.5 . .
O5 C28 H28B 109.5 . .
H28A C28 H28B 109.5 . .
O5 C28 H28C 109.5 . .
H28A C28 H28C 109.5 . .
H28B C28 H28C 109.5 . .
O7 C29 H29A 109.5 . .
O7 C29 H29B 109.5 . .
H29A C29 H29B 109.5 . .
O7 C29 H29C 109.5 . .
H29A C29 H29C 109.5 . .
H29B C29 H29C 109.5 . .
O7 C30 C30 108.70(19) . 2
O7 C30 H30A 109.9 . .
C30 C30 H30A 109.9 2 .
O7 C30 H30B 109.9 . .
C30 C30 H30B 109.9 2 .
H30A C30 H30B 108.3 . .

loop_
_geom_bond_atom_site_label_1
_geom_bond_atom_site_label_2
_geom_bond_distance
_geom_bond_site_symmetry_2
Mn1 O1 2.0485(11) .
Mn1 N1 2.0610(13) .
Mn1 O2 2.0639(11) .
Mn1 O7 2.1812(12) .
Mn1 Cl1 2.5231(5) .
Mn1 Li1 3.062(3) .
Mn1 Li2 3.089(3) .
Li1 O1 1.865(3) .
Li1 O4 1.967(3) .
Li1 O3 1.995(3) .
Li1 Cl1 2.444(3) .
Li1 F6 2.471(3) .
Li1 C21 2.704(3) .
Li1 C22 2.789(3) .
Li2 O2 1.888(3) .
Li2 O6 2.000(3) .
Li2 O5 2.014(3) .
Li2 F12 2.364(3) .
Li2 Cl1 2.453(3) .
Li2 C25 2.751(3) .
F1 C9 1.335(2) .
F2 C9 1.337(2) .
F3 C9 1.342(2) .
F4 C8 1.335(2) .
F5 C8 1.340(2) .
F6 C8 1.3555(19) .
F7 C18 1.3286(19) .
F8 C18 1.3398(19) .
F9 C18 1.3493(19) .
F10 C19 1.3495(18) .
F11 C19 1.3360(19) .
F12 C19 1.3505(18) .
O1 C1 1.3783(19) .
O2 C11 1.3744(18) .
O3 C21 1.421(2) .
O3 C23 1.431(2) .
O4 C22 1.424(2) .
O4 C24 1.426(2) .
O5 C26 1.418(2) .
O5 C28 1.433(2) .
O6 C25 1.421(2) .
O6 C27 1.432(2) .
O7 C29 1.430(2) .
O7 C30 1.443(2) .
N1 C3 1.389(2) .
N1 C13 1.406(2) .
C1 C2 1.545(2) .
C1 C9 1.551(2) .
C1 C8 1.565(2) .
C2 C7 1.401(2) .
C2 C3 1.435(2) .
C3 C4 1.418(2) .
C4 C5 1.380(2) .
C4 H4A 0.9500 .
C5 C6 1.391(2) .
C5 H5A 0.9500 .
C6 C7 1.387(2) .
C6 C10 1.510(2) .
C7 H7A 0.9500 .
C10 H10A 0.9800 .
C10 H10B 0.9800 .
C10 H10C 0.9800 .
C11 C12 1.552(2) .
C11 C18 1.552(2) .
C11 C19 1.560(2) .
C12 C17 1.401(2) .
C12 C13 1.422(2) .
C13 C14 1.416(2) .
C14 C15 1.376(2) .
C14 H14A 0.9500 .
C15 C16 1.397(2) .
C15 H15A 0.9500 .
C16 C17 1.389(2) .
C16 C20 1.509(2) .
C17 H17A 0.9500 .
C20 H20A 0.9800 .
C20 H20B 0.9800 .
C20 H20C 0.9800 .
C21 C22 1.504(3) .
C21 H21A 0.9900 .
C21 H21B 0.9900 .
C22 H22A 0.9900 .
C22 H22B 0.9900 .
C23 H23A 0.9800 .
C23 H23B 0.9800 .
C23 H23C 0.9800 .
C24 H24A 0.9800 .
C24 H24B 0.9800 .
C24 H24C 0.9800 .
C25 C26 1.499(3) .
C25 H25A 0.9900 .
C25 H25B 0.9900 .
C26 H26A 0.9900 .
C26 H26B 0.9900 .
C27 H27A 0.9800 .
C27 H27B 0.9800 .
C27 H27C 0.9800 .
C28 H28A 0.9800 .
C28 H28B 0.9800 .
C28 H28C 0.9800 .
C29 H29A 0.9800 .
C29 H29B 0.9800 .
C29 H29C 0.9800 .
C30 C30 1.496(4) 2
C30 H30A 0.9900 .
C30 H30B 0.9900 .
